data_2104478
loop_
_publ_author_name
'Marsh, Richard E.'

_publ_section_title
;
 Space groups <i>P</i>1 and <i>Cc</i>: how are they doing?
;
_journal_coeditor_code BK5088
_journal_issue 6
_journal_name_full 'Acta Crystallographica Section B'
_journal_page_first 782
_journal_page_last 783
_journal_paper_doi 10.1107/S0108768109046448
_journal_volume 65
_journal_year 2009
_chemical_formula_moiety 'C54 H68 N8 Ni3 O8, F12 P2'
_chemical_formula_sum 'C54 H68 F12 N8 Ni3 O8 P2'
_chemical_formula_weight 1423.24
_chemical_name_systematic
;

bis(mu(2)-Acetato-O,O')-bis(mu(2)-2-(n-propyliminomethyl)-4-methyl-6-
((bis(pyridin-2-ylmethyl)amino)methylphenolato)-bis(methanol)-tri-nickel(ii)
bis(hexafluorophosphate
;
_space_group_IT_number 43
_symmetry_cell_setting orthorhombic
_symmetry_space_group_name_Hall 'F 2 -2d'
_symmetry_space_group_name_H-M 'F d d 2'
_cell_angle_alpha 90.0
_cell_angle_beta 90.0
_cell_angle_gamma 90.0
_cell_formula_units_Z 16
_cell_length_a 36.282
_cell_length_b 54.429
_cell_length_c 13.198
_cell_measurement_temperature 298(2)
_cell_volume 26063.318
_diffrn_ambient_temperature 298(2)
_diffrn_radiation_type MoK\a
_diffrn_radiation_wavelength 0.71073
_exptl_crystal_colour GREEN
_exptl_crystal_density_diffrn 1.451
_exptl_crystal_density_method 'not measured'
_exptl_crystal_description PRISM
_exptl_crystal_F_000 11744
_cod_data_source_file bk5088.cif
_cod_data_source_block BENWIB
_cod_depositor_comments
;
The following automatic conversions were performed:
'_symmetry_cell_setting' value 'Orthorhombic' changed to 'orthorhombic'
according to '/home/saulius/struct/CIF-dictionaries/cif_core.dic'
dictionary named 'cif_core.dic' version 2.4.1 from 2010-06-29.

Automatic conversion script
Id: cif_fix_enum 1527 2010-12-29 10:47:43Z saulius 

The following automatic conversions were performed:

'_symmetry_cell_setting' value 'Orthorhombic' changed to
'orthorhombic' according to
/home/saulius/struct/CIF-dictionaries/cif_core.dic dictionary named
'cif_core.dic' version 2.4.1 from 2010-06-29.

Automatic conversion script
Id: cif_fix_values 1715 2011-07-08 13:25:40Z adriana 
;
_cod_original_cell_volume 26063
_cod_original_sg_symbol_H-M Fdd2
_cod_database_code 2104478

loop_
_symmetry_equiv_pos_site_id
_symmetry_equiv_pos_as_xyz
1 x,y,z
2 -x,-y,z
3 1/4-x,1/4+y,1/4+z
4 3/4+x,3/4-y,1/4+z
5 x,1/2+y,1/2+z
6 -x,1/2-y,1/2+z
7 1/4-x,3/4+y,3/4+z
8 3/4+x,1/4-y,3/4+z
9 1/2+x,y,1/2+z
10 1/2-x,-y,1/2+z
11 3/4-x,1/4+y,3/4+z
12 1/4+x,3/4-y,3/4+z
13 1/2+x,1/2+y,z
14 1/2-x,1/2-y,z
15 3/4-x,3/4+y,1/4+z
16 1/4+x,1/4-y,1/4+z

loop_
_atom_site_label
_atom_site_type_symbol
_atom_site_fract_x
_atom_site_fract_y
_atom_site_fract_z
_atom_site_occupancy
Ni1 Ni 0.23980 0.40844 0.15879 1
Ni2 Ni 0.18858 0.44291 0.34691 1
Ni3 Ni 0.09092 0.45834 0.36939 1
O1 O 0.23594 0.43629 0.26580 1
O2 O 0.20232 0.38571 0.21628 1
O3 O 0.16419 0.40966 0.30445 1
O4 O 0.20090 0.43045 0.07880 1
H1 H 0.1902 0.4407 0.1241 1
O5 O 0.14132 0.45029 0.43011 1
O6 O 0.11014 0.47362 0.24182 1
O7 O 0.16658 0.45807 0.21636 1
O8 O 0.09378 0.42160 0.31395 1
H2 H 0.1195 0.4175 0.3120 1
N1 N 0.28576 0.42602 0.0917 1
N2 N 0.24462 0.38860 0.0246 1
N3 N 0.28096 0.39120 0.2429 1
N4 N 0.21616 0.42520 0.4630 1
N5 N 0.06285 0.44742 0.5020 1
N6 N 0.03720 0.45848 0.3173 1
N7 N 0.08892 0.49250 0.4415 1
N8 N 0.20502 0.47778 0.3930 1
C1 C 0.37675 0.46115 0.4253 1
H3 H 0.3916 0.4676 0.3712 1
H4 H 0.3876 0.4462 0.4500 1
H5 H 0.3754 0.4729 0.4793 1
C2 C 0.33820 0.45580 0.3862 1
C3 C 0.33005 0.45872 0.2843 1
H6 H 0.3481 0.4653 0.2421 1
C4 C 0.29560 0.45222 0.2414 1
C5 C 0.26780 0.44322 0.3054 1
C6 C 0.27565 0.44065 0.4112 1
C7 C 0.31095 0.44660 0.4460 1
H7 H 0.3161 0.4441 0.5142 1
C8 C 0.28950 0.45200 0.1296 1
H8 H 0.2674 0.4612 0.1136 1
H9 H 0.3102 0.4599 0.0961 1
C9 C 0.2787 0.4247 -0.0178 1
H10 H 0.3014 0.4278 -0.0543 1
H11 H 0.2612 0.4374 -0.0366 1
C10 C 0.2639 0.4003 -0.0472 1
C11 C 0.2680 0.3905 -0.1424 1
H12 H 0.2816 0.3989 -0.1913 1
C12 C 0.2522 0.3686 -0.1650 1
H13 H 0.2551 0.3616 -0.2288 1
C13 C 0.2317 0.3569 -0.0897 1
H14 H 0.2202 0.3420 -0.1029 1
C14 C 0.2290 0.3673 0.0004 1
H15 H 0.2152 0.3592 0.0498 1
C15 C 0.3183 0.4114 0.1192 1
H16 H 0.3398 0.4219 0.1181 1
H17 H 0.3219 0.3987 0.0685 1
C16 C 0.3154 0.3997 0.2206 1
C17 C 0.3440 0.3966 0.2882 1
H18 H 0.3676 0.4021 0.2716 1
C18 C 0.3376 0.3855 0.3814 1
H19 H 0.3564 0.3842 0.4290 1
C19 C 0.3034 0.3765 0.4019 1
H20 H 0.2990 0.3679 0.4617 1
C20 C 0.2755 0.3802 0.3331 1
H21 H 0.2519 0.3748 0.3494 1
C21 C 0.2508 0.4283 0.4775 1
H22 H 0.2607 0.4218 0.5368 1
C22 C 0.1958 0.4082 0.5308 1
H23 H 0.2008 0.3915 0.5092 1
H24 H 0.1696 0.4110 0.5217 1
C23 C 0.2045 0.4102 0.6432 1
H25 H 0.2030 0.4272 0.6642 1
H26 H 0.2294 0.4045 0.6554 1
C24 C 0.1774 0.3946 0.7062 1
H27 H 0.1832 0.3962 0.7768 1
H28 H 0.1793 0.3777 0.6864 1
H29 H 0.1526 0.4003 0.6946 1
C25 C 0.1742 0.3892 0.2714 1
C26 C 0.1509 0.3670 0.2953 1
H30 H 0.1304 0.3718 0.3368 1
H31 H 0.1420 0.3599 0.2334 1
H32 H 0.1655 0.3551 0.3309 1
C27 C 0.1705 0.4186 0.0226 1
H33 H 0.1557 0.4310 -0.0096 1
H34 H 0.1555 0.4094 0.0688 1
H35 H 0.1804 0.4078 -0.0279 1
C28 C 0.1618 0.4757 0.8407 1
H36 H 0.1552 0.4922 0.8550 1
H37 H 0.1462 0.4654 0.8822 1
H38 H 0.1870 0.4730 0.8546 1
C29 C 0.1541 0.4699 0.7318 1
C30 C 0.1258 0.4552 0.7000 1
H39 H 0.1094 0.4494 0.7485 1
C31 C 0.1201 0.4486 0.6004 1
C32 C 0.1450 0.4568 0.5265 1
C33 C 0.1746 0.4727 0.5569 1
C34 C 0.1778 0.4795 0.6595 1
H40 H 0.1960 0.4906 0.6790 1
C35 C 0.0877 0.4335 0.5671 1
H41 H 0.0964 0.4192 0.5306 1
H42 H 0.0744 0.4278 0.6264 1
C36 C 0.0310 0.4326 0.4638 1
H43 H 0.0130 0.4304 0.5172 1
H44 H 0.0396 0.4165 0.4426 1
C37 C 0.0138 0.4458 0.3754 1
C38 C -0.0240 0.4445 0.3508 1
H45 H -0.0406 0.4367 0.3939 1
C39 C -0.0351 0.4545 0.2666 1
H46 H -0.0598 0.4528 0.2494 1
C40 C -0.0134 0.4671 0.2028 1
H47 H -0.0223 0.4740 0.1432 1
C41 C 0.0249 0.4692 0.2329 1
H48 H 0.0411 0.4782 0.1928 1
C42 C 0.0482 0.4700 0.5534 1
H49 H 0.0482 0.4674 0.6262 1
H50 H 0.0230 0.4727 0.5322 1
C43 C 0.0714 0.4927 0.5285 1
C44 C 0.0706 0.5129 0.5930 1
H51 H 0.0580 0.5122 0.6543 1
C45 C 0.0886 0.5335 0.5646 1
H52 H 0.0882 0.5475 0.6052 1
C46 C 0.1080 0.5334 0.4722 1
H53 H 0.1210 0.5472 0.4514 1
C47 C 0.1074 0.5128 0.4138 1
H54 H 0.1202 0.5128 0.3528 1
C48 C 0.1993 0.4844 0.4843 1
H55 H 0.2122 0.4981 0.5069 1
C49 C 0.2270 0.4945 0.3303 1
H56 H 0.2348 0.4860 0.2694 1
H57 H 0.2490 0.4993 0.3674 1
C50 C 0.2058 0.5172 0.3011 1
H58 H 0.1998 0.5263 0.3619 1
H59 H 0.1828 0.5123 0.2691 1
C51 C 0.2273 0.5342 0.2278 1
H60 H 0.2124 0.5482 0.2110 1
H61 H 0.2333 0.5254 0.1672 1
H62 H 0.2496 0.5397 0.2599 1
C52 C 0.1392 0.4712 0.1920 1
C53 C 0.1430 0.4873 0.1003 1
H63 H 0.1198 0.4944 0.0836 1
H64 H 0.1513 0.4777 0.0450 1
H65 H 0.1602 0.4999 0.1135 1
C54 C 0.0800 0.4136 0.2209 1
H66 H 0.0851 0.3964 0.2130 1
H67 H 0.0917 0.4226 0.1672 1
H68 H 0.0539 0.4163 0.2186 1
P1 P 0.22676 0.32338 0.53354 1
F1 F 0.2187 0.2967 0.5176 1
F2 F 0.2275 0.3193 0.6444 1
F3 F 0.2676 0.3190 0.5230 1
F4 F 0.2371 0.3502 0.5531 1
F5 F 0.2262 0.3289 0.4217 1
F6 F 0.1840 0.3224 0.5136 0.6
F7? F 0.1894 0.3362 0.5626 0.4
P2 P 0.13390 0.08842 0.72927 1
F8 F 0.1719 0.0897 0.6726 1
F9 F 0.0963 0.0861 0.7903 1
F10 F 0.1296 0.0598 0.7105 0.5
F11 F 0.1513 0.0842 0.8361 0.5
F12 F 0.1142 0.0925 0.6258 0.5
F13 F 0.1394 0.1165 0.7529 0.5
F14? F 0.1198 0.0675 0.6555 0.5
F15? F 0.1539 0.0704 0.8035 0.5
F16? F 0.1160 0.1098 0.6682 0.5
F17? F 0.1468 0.1087 0.8062 0.5

loop_
_geom_angle_atom_site_label_1
_geom_angle_atom_site_label_2
_geom_angle_atom_site_label_3
_geom_angle
_geom_angle_site_symmetry_1
_geom_angle_site_symmetry_2
_geom_angle_site_symmetry_3
_geom_angle_publ_flag
O1 Ni1 O2 98.54 . . . yes
O1 Ni1 O4 83.22 . . . yes
O1 Ni1 N1 90.44 . . . yes
O1 Ni1 N2 164.36 . . . yes
O1 Ni1 N3 90.84 . . . yes
O2 Ni1 O4 94.93 . . . yes
O2 Ni1 N1 168.37 . . . yes
O2 Ni1 N2 93.40 . . . yes
O2 Ni1 N3 90.38 . . . yes
O4 Ni1 N1 93.46 . . . yes
O4 Ni1 N2 85.74 . . . yes
O4 Ni1 N3 172.56 . . . yes
N1 Ni1 N2 79.19 . . . yes
N1 Ni1 N3 82.06 . . . yes
N2 Ni1 N3 99.17 . . . yes
O1 Ni2 O3 93.58 . . . yes
O1 Ni2 O5 178.72 . . . yes
O1 Ni2 O7 87.64 . . . yes
O1 Ni2 N4 84.24 . . . yes
O1 Ni2 N8 94.16 . . . yes
O3 Ni2 O5 87.69 . . . yes
O3 Ni2 O7 87.64 . . . yes
O3 Ni2 N4 89.99 . . . yes
O3 Ni2 N8 171.61 . . . yes
O5 Ni2 O7 92.56 . . . yes
O5 Ni2 N4 95.62 . . . yes
O5 Ni2 N8 84.58 . . . yes
O7 Ni2 N4 171.38 . . . yes
O7 Ni2 N8 89.44 . . . yes
N4 Ni2 N8 94.01 . . . yes
O5 Ni3 O6 96.15 . . . yes
O5 Ni3 O8 83.68 . . . yes
O5 Ni3 N5 92.65 . . . yes
O5 Ni3 N6 167.13 . . . yes
O5 Ni3 N7 92.48 . . . yes
O6 Ni3 O8 94.82 . . . yes
O6 Ni3 N5 169.11 . . . yes
O6 Ni3 N6 92.70 . . . yes
O6 Ni3 N7 91.46 . . . yes
O8 Ni3 N5 92.52 . . . yes
O8 Ni3 N6 86.28 . . . yes
O8 Ni3 N7 172.95 . . . yes
N5 Ni3 N6 79.74 . . . yes
N5 Ni3 N7 81.73 . . . yes
N6 Ni3 N7 96.63 . . . yes
F11 P2 F12 176.52 . . . yes
F11 P2 F13 84.99 . . . yes
F11 P2 F14 125.45 . . . yes
F11 P2 F15 32.34 . . . yes
F11 P2 F16 138.21 . . . yes
F11 P2 F17 53.09 . . . yes
F12 P2 F13 95.37 . . . yes
F8 P2 F9 177.11 . . . yes
F8 P2 F10 93.19 . . . yes
F8 P2 F11 94.68 . . . yes
F8 P2 F12 88.80 . . . yes
F8 P2 F13 86.56 . . . yes
F8 P2 F14 91.30 . . . yes
F8 P2 F15 85.34 . . . yes
F8 P2 F16 94.96 . . . yes
F8 P2 F17 90.86 . . . yes
F9 P2 F10 85.22 . . . yes
F9 P2 F11 82.98 . . . yes
F9 P2 F12 93.54 . . . yes
F9 P2 F13 94.91 . . . yes
F9 P2 F14 88.69 . . . yes
F9 P2 F15 91.77 . . . yes
F9 P2 F16 87.92 . . . yes
F9 P2 F17 89.08 . . . yes
F10 P2 F11 92.08 . . . yes
F10 P2 F12 87.59 . . . yes
F10 P2 F13 177.02 . . . yes
F10 P2 F14 33.40 . . . yes
F10 P2 F15 61.80 . . . yes
F10 P2 F16 127.76 . . . yes
F10 P2 F17 145.17 . . . yes
F14 P2 F15 94.82 . . . yes
F14 P2 F16 94.84 . . . yes
F14 P2 F17 177.51 . . . yes
F15 P2 F16 170.32 . . . yes
F15 P2 F17 84.12 . . . yes
F16 P2 F17 86.20 . . . yes
F13 P2 F16 55.21 . . . yes
F12 P2 F14 54.19 . . . yes
F12 P2 F15 148.35 . . . yes
F12 P2 F16 41.26 . . . yes
F12 P2 F17 127.10 . . . yes
F13 P2 F14 149.54 . . . yes
F13 P2 F15 115.23 . . . yes
F13 P2 F17 31.92 . . . yes
F2 P1 F4 88.39 . . . yes
F4 P1 F7 75.32 . . . yes
F5 P1 F6 80.19 . . . yes
F5 P1 F7 97.98 . . . yes
F1 P1 F5 93.05 . . . yes
F1 P1 F6 75.58 . . . yes
F1 P1 F7 107.25 . . . yes
F2 P1 F3 92.85 . . . yes
F2 P1 F5 177.11 . . . yes
F2 P1 F6 100.25 . . . yes
F2 P1 F7 80.86 . . . yes
F3 P1 F4 85.72 . . . yes
F3 P1 F5 87.38 . . . yes
F3 P1 F6 161.42 . . . yes
F3 P1 F7 160.12 . . . yes
F4 P1 F5 88.76 . . . yes
F4 P1 F6 107.60 . . . yes
F1 P1 F3 91.47 . . . yes
F1 P1 F4 176.59 . . . yes
F1 P1 F2 89.82 . . . yes
F14 F10 F15 130.81 . . . yes
P2 F10 F14 73.18 . . . yes
P2 F10 F15 58.48 . . . yes
P2 F11 F17 63.79 . . . yes
F15 F11 F17 134.02 . . . yes
P2 F11 F15 74.01 . . . yes
F14 F12 F16 131.92 . . . yes
P2 F12 F16 69.38 . . . yes
P2 F12 F14 63.83 . . . yes
P2 F13 F17 73.95 . . . yes
P2 F13 F16 61.87 . . . yes
F16 F13 F17 133.28 . . . yes
P2 F14 F10 73.42 . . . yes
F10 F14 F12 135.38 . . . yes
P2 F14 F12 61.98 . . . yes
F10 F15 F11 128.58 . . . yes
P2 F15 F10 59.72 . . . yes
P2 F15 F11 73.65 . . . yes
F12 F16 F13 130.07 . . . yes
P2 F16 F13 62.93 . . . yes
P2 F16 F12 69.36 . . . yes
P2 F17 F13 74.13 . . . yes
P2 F17 F11 63.11 . . . yes
F11 F17 F13 137.17 . . . yes
Ni1 O1 C5 114.69 . . . yes
Ni2 O1 C5 118.32 . . . yes
Ni1 O1 Ni2 122.57 . . . yes
Ni1 O2 C25 132.55 . . . yes
Ni2 O3 C25 137.87 . . . yes
Ni1 O4 C27 119.85 . . . yes
Ni2 O5 Ni3 124.97 . . . yes
Ni2 O5 C32 118.40 . . . yes
Ni3 O5 C32 114.11 . . . yes
Ni3 O6 C52 133.81 . . . yes
Ni2 O7 C52 137.67 . . . yes
Ni3 O8 C54 125.26 . . . yes
C27 O4 H1 106.00 . . . no
Ni1 O4 H1 108.00 . . . no
Ni3 O8 H2 106.00 . . . no
C54 O8 H2 105.00 . . . no
Ni1 N1 C15 106.55 . . . yes
C8 N1 C9 112.85 . . . yes
C9 N1 C15 110.89 . . . yes
Ni1 N1 C9 104.59 . . . yes
Ni1 N1 C8 110.89 . . . yes
C8 N1 C15 110.74 . . . yes
Ni1 N2 C10 113.53 . . . yes
C10 N2 C14 117.87 . . . yes
Ni1 N2 C14 128.39 . . . yes
C16 N3 C20 118.42 . . . yes
Ni1 N3 C20 124.43 . . . yes
Ni1 N3 C16 112.87 . . . yes
Ni2 N4 C22 119.76 . . . yes
C21 N4 C22 118.68 . . . yes
Ni2 N4 C21 121.56 . . . yes
C36 N5 C42 108.67 . . . yes
C35 N5 C42 112.22 . . . yes
Ni3 N5 C36 104.18 . . . yes
Ni3 N5 C42 108.37 . . . yes
Ni3 N5 C35 109.68 . . . yes
C35 N5 C36 113.32 . . . yes
C37 N6 C41 119.50 . . . yes
Ni3 N6 C41 126.49 . . . yes
Ni3 N6 C37 113.98 . . . yes
Ni3 N7 C43 115.00 . . . yes
Ni3 N7 C47 126.20 . . . yes
C43 N7 C47 118.23 . . . yes
Ni2 N8 C49 123.87 . . . yes
C48 N8 C49 116.53 . . . yes
Ni2 N8 C48 119.18 . . . yes
C1 C2 C3 120.27 . . . no
C3 C2 C7 116.74 . . . no
C1 C2 C7 122.86 . . . no
C2 C3 C4 123.18 . . . no
C3 C4 C8 121.87 . . . no
C5 C4 C8 119.05 . . . no
C3 C4 C5 118.71 . . . no
O1 C5 C6 122.07 . . . yes
O1 C5 C4 119.30 . . . yes
C4 C5 C6 118.55 . . . no
C7 C6 C21 119.14 . . . no
C5 C6 C21 121.27 . . . no
C5 C6 C7 118.67 . . . no
C2 C7 C6 124.07 . . . no
N1 C8 C4 110.45 . . . yes
N1 C9 C10 111.34 . . . yes
N2 C10 C9 115.44 . . . yes
N2 C10 C11 121.30 . . . yes
C9 C10 C11 123.21 . . . no
C10 C11 C12 119.80 . . . no
C11 C12 C13 118.03 . . . no
C12 C13 C14 119.03 . . . no
N2 C14 C13 123.95 . . . yes
N1 C15 C16 113.44 . . . yes
N3 C16 C17 120.54 . . . yes
C15 C16 C17 125.59 . . . no
N3 C16 C15 113.86 . . . yes
C16 C17 C18 120.01 . . . no
C17 C18 C19 118.99 . . . no
C18 C19 C20 119.16 . . . no
N3 C20 C19 122.72 . . . yes
N4 C21 C6 126.19 . . . yes
N4 C22 C23 116.12 . . . yes
C22 C23 C24 110.74 . . . no
O3 C25 C26 118.55 . . . yes
O2 C25 C26 116.82 . . . yes
O2 C25 O3 124.59 . . . yes
C28 C29 C34 117.72 . . . no
C30 C29 C34 118.35 . . . no
C28 C29 C30 123.90 . . . no
C29 C30 C31 123.90 . . . no
C32 C31 C35 118.39 . . . no
C30 C31 C32 118.93 . . . no
C30 C31 C35 122.67 . . . no
C31 C32 C33 118.63 . . . no
O5 C32 C31 121.12 . . . yes
O5 C32 C33 120.25 . . . yes
C32 C33 C34 119.24 . . . no
C34 C33 C48 117.79 . . . no
C32 C33 C48 122.62 . . . no
C29 C34 C33 120.76 . . . no
N5 C35 C31 111.87 . . . yes
N5 C36 C37 108.90 . . . yes
N6 C37 C38 120.76 . . . yes
N6 C37 C36 115.33 . . . yes
C36 C37 C38 123.86 . . . no
C37 C38 C39 118.44 . . . no
C38 C39 C40 124.63 . . . no
C39 C40 C41 115.52 . . . no
N6 C41 C40 120.99 . . . yes
N5 C42 C43 111.66 . . . yes
N7 C43 C42 116.58 . . . yes
C42 C43 C44 119.68 . . . no
N7 C43 C44 123.51 . . . yes
C43 C44 C45 118.44 . . . no
C44 C45 C46 118.61 . . . no
C45 C46 C47 119.06 . . . no
N7 C47 C46 122.12 . . . yes
N8 C48 C33 126.71 . . . yes
N8 C49 C50 112.09 . . . yes
C49 C50 C51 113.12 . . . no
O6 C52 C53 116.13 . . . yes
O7 C52 C53 117.56 . . . yes
O6 C52 O7 126.04 . . . yes

loop_
_geom_bond_atom_site_label_1
_geom_bond_atom_site_label_2
_geom_bond_distance
_geom_bond_site_symmetry_1
_geom_bond_site_symmetry_2
_geom_bond_publ_flag
Ni1 O1 2.0765 . . yes
Ni1 O2 1.9888 . . yes
Ni1 O4 2.1311 . . yes
Ni1 N1 2.1167 . . yes
Ni1 N2 2.0817 . . yes
Ni1 N3 2.0840 . . yes
Ni2 O1 2.0563 . . yes
Ni2 O3 2.0910 . . yes
Ni2 O5 2.0754 . . yes
Ni2 O7 2.0704 . . yes
Ni2 N4 2.0683 . . yes
Ni2 N8 2.0804 . . yes
Ni3 O5 2.0440 . . yes
Ni3 O6 2.0032 . . yes
Ni3 O8 2.1319 . . yes
Ni3 N5 2.1104 . . yes
Ni3 N6 2.0668 . . yes
Ni3 N7 2.0900 . . yes
P2 F12 1.5573 . . yes
P2 F13 1.5726 . . yes
P2 F14 1.5831 . . yes
P2 F15 1.5647 . . yes
P2 F16 1.5574 . . yes
P2 F17 1.5711 . . yes
P2 F10 1.5850 . . yes
P2 F11 1.5618 . . yes
P2 F8 1.5701 . . yes
P2 F9 1.5893 . . yes
P1 F5 1.5065 . . yes
P1 F3 1.5072 . . yes
P1 F4 1.5292 . . yes
P1 F2 1.4801 . . yes
P1 F1 1.4962 . . yes
P1 F7 1.5721 . . yes
P1 F6 1.5745 . . yes
F10 F15 1.6176 . . yes
F10 F14 0.9105 . . yes
F11 F17 1.4002 . . yes
F11 F15 0.8707 . . yes
F12 F14 1.4306 . . yes
F12 F16 1.0973 . . yes
F13 F17 0.8644 . . yes
F13 F16 1.4503 . . yes
O1 C5 1.3235 . . yes
O2 C25 1.2674 . . yes
O3 C25 1.2499 . . yes
O4 C27 1.4774 . . yes
O5 C32 1.3273 . . yes
O6 C52 1.2495 . . yes
O7 C52 1.2653 . . yes
O8 C54 1.3956 . . yes
O4 H1 0.9100 . . no
O8 H2 0.9600 . . no
N1 C15 1.4693 . . yes
N1 C9 1.4695 . . yes
N1 C8 1.5061 . . yes
N2 C14 1.3294 . . yes
N2 C10 1.3390 . . yes
N3 C20 1.3472 . . yes
N3 C16 1.3646 . . yes
N4 C22 1.4841 . . yes
N4 C21 1.2824 . . yes
N5 C36 1.4967 . . yes
N5 C35 1.4578 . . yes
N5 C42 1.5011 . . yes
N6 C37 1.3361 . . yes
N6 C41 1.3343 . . yes
N7 C43 1.3125 . . yes
N7 C47 1.3431 . . yes
N8 C49 1.4659 . . yes
N8 C48 1.2747 . . yes
C1 C2 1.5190 . . no
C2 C3 1.3861 . . no
C2 C7 1.3606 . . no
C3 C4 1.4170 . . no
C4 C8 1.4921 . . no
C4 C5 1.4038 . . no
C5 C6 1.4319 . . no
C6 C21 1.4249 . . no
C6 C7 1.3986 . . no
C9 C10 1.4841 . . no
C10 C11 1.3731 . . no
C11 C12 1.3559 . . no
C12 C13 1.3951 . . no
C13 C14 1.3206 . . no
C15 C16 1.4858 . . no
C16 C17 1.3788 . . no
C17 C18 1.3900 . . no
C18 C19 1.3612 . . no
C19 C20 1.3747 . . no
C22 C23 1.5206 . . no
C23 C24 1.5424 . . no
C25 C26 1.5080 . . no
C28 C29 1.4978 . . no
C29 C30 1.3677 . . no
C29 C34 1.3867 . . no
C30 C31 1.3783 . . no
C31 C35 1.5002 . . no
C31 C32 1.4024 . . no
C32 C33 1.4364 . . no
C33 C34 1.4086 . . no
C33 C48 1.4583 . . no
C36 C37 1.5056 . . no
C37 C38 1.4111 . . no
C38 C39 1.3013 . . no
C39 C40 1.3414 . . no
C40 C41 1.4498 . . no
C42 C43 1.5307 . . no
C43 C44 1.3908 . . no
C44 C45 1.3506 . . no
C45 C46 1.4081 . . no
C46 C47 1.3608 . . no
C49 C50 1.5056 . . no
C50 C51 1.5494 . . no
C52 C53 1.5005 . . no
C1 H3 0.9600 . . no
C1 H4 0.9600 . . no
C1 H5 0.9600 . . no
C3 H6 0.9300 . . no
C7 H7 0.9300 . . no
C8 H8 0.9700 . . no
C8 H9 0.9700 . . no
C9 H10 0.9700 . . no
C9 H11 0.9700 . . no
C11 H12 0.9300 . . no
C12 H13 0.9300 . . no
C13 H14 0.9300 . . no
C14 H15 0.9300 . . no
C15 H16 0.9700 . . no
C15 H17 0.9700 . . no
C17 H18 0.9300 . . no
C18 H19 0.9300 . . no
C19 H20 0.9300 . . no
C20 H21 0.9300 . . no
C21 H22 0.9300 . . no
C22 H23 0.9700 . . no
C22 H24 0.9700 . . no
C23 H25 0.9700 . . no
C23 H26 0.9700 . . no
C24 H27 0.9600 . . no
C24 H29 0.9600 . . no
C24 H28 0.9600 . . no
C26 H30 0.9600 . . no
C26 H32 0.9600 . . no
C26 H31 0.9600 . . no
C27 H34 0.9600 . . no
C27 H33 0.9600 . . no
C27 H35 0.9600 . . no
C28 H36 0.9500 . . no
C28 H37 0.9700 . . no
C28 H38 0.9400 . . no
C30 H39 0.9300 . . no
C34 H40 0.9300 . . no
C35 H41 0.9700 . . no
C35 H42 0.9700 . . no
C36 H43 0.9700 . . no
C36 H44 0.9700 . . no
C38 H45 0.9300 . . no
C39 H46 0.9300 . . no
C40 H47 0.9300 . . no
C41 H48 0.9300 . . no
C42 H49 0.9700 . . no
C42 H50 0.9700 . . no
C44 H51 0.9300 . . no
C45 H52 0.9300 . . no
C46 H53 0.9300 . . no
C47 H54 0.9300 . . no
C48 H55 0.9300 . . no
C49 H56 0.9700 . . no
C49 H57 0.9700 . . no
C50 H58 0.9700 . . no
C50 H59 0.9700 . . no
C51 H62 0.9600 . . no
C51 H61 0.9600 . . no
C51 H60 0.9600 . . no
C53 H65 0.9400 . . no
C53 H64 0.9500 . . no
C53 H63 0.9500 . . no
C54 H66 0.9600 . . no
C54 H67 0.9600 . . no
C54 H68 0.9600 . . no
